data_4517397
loop_
_publ_author_name
'Alice Heskia'
'Thierry Maris'
'James D. Wuest'

_publ_section_title
;
 Bis(phosphangulene)iminium Salts. Holding on to Fullerenes with Phangs
;
_journal_name_full 'Cryst. Growth & Design'
_journal_page_first 1319
_journal_page_last 1327
_journal_paper_doi 10.1021/acs.cgd.9b01568
_journal_volume 20
_journal_year 2020
_chemical_formula_moiety 'C36 H18 N O6 P2, B F4'
_chemical_formula_sum 'C36 H18 B F4 N O6 P2'
_chemical_formula_weight 709.26
_space_group_crystal_system monoclinic
_space_group_IT_number 14
_space_group_name_Hall '-P 2yn'
_space_group_name_H-M_alt 'P 1 21/n 1'
_atom_sites_solution_hydrogens geom
_atom_sites_solution_primary dual
_audit_creation_date 2019-08-07
_audit_creation_method
;
Olex2 1.2
(compiled 2018.05.29 svn.r3508 for OlexSys, GUI svn.r5506)
;
_cell_angle_alpha 90
_cell_angle_beta 97.364(2)
_cell_angle_gamma 90
_cell_formula_units_Z 4
_cell_length_a 13.0119(4)
_cell_length_b 15.6210(5)
_cell_length_c 14.9019(5)
_cell_measurement_reflns_used 9988
_cell_measurement_temperature 150
_cell_measurement_theta_max 60.792
_cell_measurement_theta_min 3.583
_cell_volume 3003.96(17)
_computing_cell_refinement
;
SAINT (2013) V8.38A; Integration Software for Single Crystal Data. 
Bruker AXS Inc., Madison, WI 53719-1173.'
;
_computing_data_collection
;
APEX 2 (2013) Bruker AXS Inc., Madison, WI 53719-1173.
;
_computing_data_reduction
;
SAINT (2013) V8.38A; Integration Software for Single Crystal Data. 
Bruker AXS Inc., Madison, WI 53719-1173.'
;
_computing_molecular_graphics 'Olex2 (Dolomanov et al., 2009)'
_computing_publication_material 'Olex2 (Dolomanov et al., 2009)'
_computing_structure_refinement 'XL (Sheldrick, 2008)'
_computing_structure_solution 'XT (Sheldrick, 2015)'
_diffrn_ambient_temperature 150
_diffrn_detector 'CMOS Area detector'
_diffrn_detector_area_resol_mean 10.24
_diffrn_detector_type 'Bruker Photon 100 CMOS Detector'
_diffrn_measured_fraction_theta_full 0.996
_diffrn_measured_fraction_theta_max 0.990
_diffrn_measurement_device 'k-geometry diffractometer'
_diffrn_measurement_device_type 'Bruker Venture Metaljet'
_diffrn_measurement_method '\w and \f scans'
_diffrn_radiation_collimation 'Focusing mirrors'
_diffrn_radiation_monochromator 'Helios MX Mirror Optics'
_diffrn_radiation_probe x-ray
_diffrn_radiation_type GaK\a
_diffrn_radiation_wavelength 1.34139
_diffrn_reflns_av_R_equivalents 0.0572
_diffrn_reflns_av_unetI/netI 0.0400
_diffrn_reflns_Laue_measured_fraction_full 0.996
_diffrn_reflns_Laue_measured_fraction_max 0.990
_diffrn_reflns_limit_h_max 16
_diffrn_reflns_limit_h_min -15
_diffrn_reflns_limit_k_max 20
_diffrn_reflns_limit_k_min -19
_diffrn_reflns_limit_l_max 19
_diffrn_reflns_limit_l_min -19
_diffrn_reflns_number 39003
_diffrn_reflns_point_group_measured_fraction_full 0.996
_diffrn_reflns_point_group_measured_fraction_max 0.990
_diffrn_reflns_theta_full 53.594
_diffrn_reflns_theta_max 60.760
_diffrn_reflns_theta_min 3.582
_diffrn_source 'Metal Jet'
_diffrn_source_target Ga
_diffrn_source_type 'Gallium Liquid Metal Jet Source'
_exptl_absorpt_coefficient_mu 1.299
_exptl_absorpt_correction_T_max 0.7519
_exptl_absorpt_correction_T_min 0.5718
_exptl_absorpt_correction_type multi-scan
_exptl_absorpt_process_details
;
SADABS-2016/2 (Bruker,2016/2) was used for absorption correction. 
wR2(int) was 0.1353 before and 0.0695 after correction. 
The Ratio of minimum to maximum transmission is 0.7605. 
The \l/2 correction factor is Not present.
;
_exptl_crystal_colour 'clear light colourless'
_exptl_crystal_colour_lustre clear
_exptl_crystal_colour_modifier light
_exptl_crystal_colour_primary colourless
_exptl_crystal_density_diffrn 1.568
_exptl_crystal_description Plate
_exptl_crystal_F_000 1440
_exptl_crystal_recrystallization_method 'crystallized in CS2'
_exptl_crystal_size_max 0.2
_exptl_crystal_size_mid 0.16
_exptl_crystal_size_min 0.06
_refine_diff_density_max 0.841
_refine_diff_density_min -0.992
_refine_diff_density_rms 0.084
_refine_ls_extinction_coef 0.00176(18)
_refine_ls_extinction_expression Fc^*^=kFc[1+0.001xFc^2^\l^3^/sin(2\q)]^-1/4^
_refine_ls_extinction_method 'SHELXL-2018/3 (Sheldrick 2018)'
_refine_ls_goodness_of_fit_ref 1.044
_refine_ls_hydrogen_treatment constr
_refine_ls_matrix_type full
_refine_ls_number_parameters 489
_refine_ls_number_reflns 6844
_refine_ls_number_restraints 178
_refine_ls_restrained_S_all 1.167
_refine_ls_R_factor_all 0.0785
_refine_ls_R_factor_gt 0.0590
_refine_ls_shift/su_max 0.001
_refine_ls_shift/su_mean 0.000
_refine_ls_structure_factor_coef Fsqd
_refine_ls_weighting_details 'w=1/[\s^2^(Fo^2^)+(0.0690P)^2^+4.2282P] where P=(Fo^2^+2Fc^2^)/3'
_refine_ls_weighting_scheme calc
_refine_ls_wR_factor_gt 0.1457
_refine_ls_wR_factor_ref 0.1571
_reflns_Friedel_coverage 0.000
_reflns_Friedel_fraction_full .
_reflns_Friedel_fraction_max .
_reflns_number_gt 5369
_reflns_number_total 6844
_reflns_threshold_expression 'I > 2\s(I)'
_cod_data_source_file jw1981__Phang_2N_BF4.cif
_cod_data_source_block jw1981
_cod_database_code 4517397

loop_
_space_group_symop_id
_space_group_symop_operation_xyz
1 'x, y, z'
2 '-x+1/2, y+1/2, -z+1/2'
3 '-x, -y, -z'
4 'x-1/2, -y-1/2, z-1/2'

loop_
_atom_site_label
_atom_site_type_symbol
_atom_site_fract_x
_atom_site_fract_y
_atom_site_fract_z
_atom_site_U_iso_or_equiv
_atom_site_adp_type
_atom_site_occupancy
_atom_site_site_symmetry_order
_atom_site_calc_flag
_atom_site_refinement_flags_posn
_atom_site_refinement_flags_adp
_atom_site_refinement_flags_occupancy
_atom_site_disorder_assembly
_atom_site_disorder_group
P1B P 0.55563(5) 0.47116(4) 0.25817(4) 0.02206(16) Uani 1 1 d . . . . .
C1B C 0.4779(2) 0.54657(16) 0.19711(17) 0.0258(5) Uani 1 1 d . . . . .
P1A P 0.55928(5) 0.28443(4) 0.26122(4) 0.02494(17) Uani 1 1 d . . . . .
C1A C 0.5106(2) 0.21222(16) 0.17890(16) 0.0252(5) Uani 1 1 d . . . . .
O1B O 0.58138(15) 0.53039(12) 0.07335(12) 0.0328(4) Uani 1 1 d . . . . .
O1A O 0.38749(18) 0.16406(14) 0.27666(16) 0.0456(6) Uani 1 1 d . . . . .
N1 N 0.51232(18) 0.37703(13) 0.25242(16) 0.0302(5) Uani 1 1 d . . . . .
O2A O 0.65929(14) 0.23835(12) 0.09963(12) 0.0309(4) Uani 1 1 d . . . . .
O2B O 0.40743(14) 0.58776(13) 0.33401(13) 0.0333(4) Uani 1 1 d . . . . .
C2A C 0.4268(2) 0.16124(17) 0.1939(2) 0.0327(6) Uani 1 1 d . . . . .
C2B C 0.4983(2) 0.56682(17) 0.11020(17) 0.0293(6) Uani 1 1 d . . . . .
C3A C 0.3844(2) 0.10553(19) 0.1271(2) 0.0411(7) Uani 1 1 d . . . . .
H3A H 0.324135 0.073038 0.133888 0.049 Uiso 1 1 calc R . . . .
C3B C 0.4366(2) 0.62719(18) 0.06042(19) 0.0372(7) Uani 1 1 d . . . . .
H3B H 0.445587 0.639524 -0.000526 0.045 Uiso 1 1 calc R . . . .
O3A O 0.7154(2) 0.26696(15) 0.42389(15) 0.0568(7) Uani 1 1 d . . . . .
O3B O 0.75896(14) 0.48228(13) 0.37356(12) 0.0316(4) Uani 1 1 d . . . . .
C4B C 0.3620(2) 0.66869(19) 0.1021(2) 0.0401(7) Uani 1 1 d . . . . .
H4B H 0.317241 0.707683 0.067282 0.048 Uiso 1 1 calc R . . . .
C4A C 0.4329(2) 0.0987(2) 0.0497(2) 0.0404(7) Uani 1 1 d . . . . .
H4A H 0.402154 0.063095 0.001988 0.048 Uiso 1 1 calc R . . . .
C5B C 0.3489(2) 0.65647(19) 0.1924(2) 0.0363(6) Uani 1 1 d . . . . .
H5B H 0.299456 0.688667 0.219874 0.044 Uiso 1 1 calc R . . . .
C5A C 0.5246(2) 0.14163(18) 0.03825(18) 0.0342(6) Uani 1 1 d . . . . .
H5A H 0.558230 0.132638 -0.013919 0.041 Uiso 1 1 calc R . . . .
C6B C 0.4107(2) 0.59555(17) 0.24080(18) 0.0292(5) Uani 1 1 d . . . . .
C6A C 0.5646(2) 0.19759(16) 0.10568(16) 0.0259(5) Uani 1 1 d . . . . .
C7B C 0.5770(2) 0.52177(16) 0.36258(16) 0.0250(5) Uani 1 1 d . . . . .
C7A C 0.6906(2) 0.26932(17) 0.25975(18) 0.0307(6) Uani 1 1 d . . . . .
C8B C 0.4994(2) 0.57280(17) 0.39031(17) 0.0281(5) Uani 1 1 d . . . . .
C8A C 0.7277(2) 0.25230(17) 0.1782(2) 0.0313(6) Uani 1 1 d . . . . .
C9B C 0.5156(2) 0.61048(18) 0.47480(19) 0.0343(6) Uani 1 1 d . . . . .
H9B H 0.462148 0.642575 0.496997 0.041 Uiso 1 1 calc R . . . .
C9A C 0.8333(2) 0.2481(2) 0.1753(3) 0.0462(8) Uani 1 1 d . . . . .
H9A H 0.860793 0.239849 0.119901 0.055 Uiso 1 1 calc R . . . .
C10A C 0.8980(3) 0.2566(2) 0.2570(3) 0.0624(12) Uani 1 1 d . . . . .
H10A H 0.970735 0.258091 0.255572 0.075 Uiso 1 1 calc R . . . .
C10B C 0.6113(3) 0.60052(19) 0.52666(18) 0.0366(7) Uani 1 1 d . . . . .
H10B H 0.620884 0.623172 0.586309 0.044 Uiso 1 1 calc R . . . .
C11B C 0.6939(2) 0.55873(18) 0.49486(17) 0.0328(6) Uani 1 1 d . . . . .
H11B H 0.760045 0.556376 0.530060 0.039 Uiso 1 1 calc R . . . .
C11A C 0.8618(3) 0.2628(2) 0.3397(3) 0.0644(12) Uani 1 1 d . . . . .
H11A H 0.908490 0.264535 0.394202 0.077 Uiso 1 1 calc R . . . .
C12B C 0.6767(2) 0.52076(16) 0.41058(17) 0.0272(5) Uani 1 1 d . . . . .
C12A C 0.7560(3) 0.26644(19) 0.3416(2) 0.0453(8) Uani 1 1 d . . . . .
C13A C 0.5415(3) 0.22741(18) 0.35784(18) 0.0389(7) Uani 1 1 d . . . . .
C13B C 0.6732(2) 0.49106(16) 0.21958(17) 0.0252(5) Uani 1 1 d . . . . .
C14B C 0.6737(2) 0.51482(17) 0.12920(17) 0.0291(6) Uani 1 1 d . . . . .
C14A C 0.4550(3) 0.17507(19) 0.3557(2) 0.0458(8) Uani 1 1 d . . . . .
C15B C 0.7673(2) 0.52341(19) 0.09603(19) 0.0370(7) Uani 1 1 d . . . . .
H15B H 0.770081 0.536103 0.034045 0.044 Uiso 1 1 calc R . . . .
C15A C 0.4378(4) 0.1325(2) 0.4344(3) 0.0669(13) Uani 1 1 d . . . . .
H15A H 0.377124 0.099204 0.436887 0.080 Uiso 1 1 calc R . . . .
C16A C 0.5122(5) 0.1404(3) 0.5089(3) 0.0821(17) Uani 1 1 d . . . . .
H16A H 0.498958 0.114428 0.563928 0.098 Uiso 1 1 calc R . . . .
C16B C 0.8568(2) 0.5130(2) 0.1556(2) 0.0394(7) Uani 1 1 d . . . . .
H16B H 0.921291 0.515331 0.132208 0.047 Uiso 1 1 calc R . . . .
C17B C 0.8580(2) 0.4992(2) 0.2486(2) 0.0361(6) Uani 1 1 d . . . . .
H17B H 0.921279 0.495920 0.288055 0.043 Uiso 1 1 calc R . . . .
C17A C 0.6045(5) 0.1838(3) 0.5082(2) 0.0736(15) Uani 1 1 d . . . . .
H17A H 0.655298 0.184503 0.560072 0.088 Uiso 1 1 calc R . . . .
C18A C 0.6209(3) 0.2261(2) 0.4297(2) 0.0528(10) Uani 1 1 d . . . . .
C18B C 0.7638(2) 0.49068(17) 0.28062(18) 0.0286(6) Uani 1 1 d . . . . .
B1 B 0.1522(3) 0.4038(3) 0.2613(2) 0.0519(10) Uani 1 1 d D . . . .
F1A F 0.2485(2) 0.4483(2) 0.28524(19) 0.0623(7) Uani 0.751(4) 1 d D U P A 1
F2A F 0.0895(2) 0.4582(2) 0.2042(3) 0.0610(8) Uani 0.751(4) 1 d D U P A 1
F3A F 0.1107(5) 0.3884(4) 0.3395(3) 0.0757(13) Uani 0.751(4) 1 d D U P A 1
F4A F 0.1753(4) 0.3312(2) 0.2172(2) 0.0805(9) Uani 0.751(4) 1 d D U P A 1
F1B F 0.1272(8) 0.4692(6) 0.2076(8) 0.0633(10) Uani 0.249(4) 1 d D U P A 2
F2B F 0.1002(16) 0.4071(13) 0.3393(10) 0.0752(16) Uani 0.249(4) 1 d D U P A 2
F3B F 0.0973(9) 0.3290(5) 0.2129(6) 0.0756(14) Uani 0.249(4) 1 d D U P A 2
F4B F 0.2471(7) 0.3767(7) 0.2816(6) 0.0797(10) Uani 0.249(4) 1 d D U P A 2

loop_
_atom_site_aniso_label
_atom_site_aniso_U_11
_atom_site_aniso_U_22
_atom_site_aniso_U_33
_atom_site_aniso_U_23
_atom_site_aniso_U_13
_atom_site_aniso_U_12
P1B 0.0250(3) 0.0182(3) 0.0224(3) 0.0003(2) 0.0004(2) 0.0014(2)
C1B 0.0282(13) 0.0206(12) 0.0268(12) 0.0015(10) -0.0034(10) -0.0004(10)
P1A 0.0331(4) 0.0189(3) 0.0218(3) 0.0009(2) -0.0006(2) 0.0026(3)
C1A 0.0288(13) 0.0210(12) 0.0247(12) 0.0006(10) -0.0011(9) 0.0011(10)
O1B 0.0409(11) 0.0360(10) 0.0206(8) -0.0022(8) -0.0004(7) 0.0005(9)
O1A 0.0519(13) 0.0342(11) 0.0563(14) 0.0049(10) 0.0285(11) -0.0023(10)
N1 0.0292(12) 0.0191(10) 0.0414(13) 0.0005(9) 0.0008(9) 0.0003(9)
O2A 0.0313(10) 0.0354(10) 0.0261(9) 0.0040(8) 0.0035(7) -0.0005(8)
O2B 0.0303(10) 0.0344(10) 0.0359(10) 0.0015(8) 0.0064(8) 0.0060(8)
C2A 0.0331(14) 0.0235(13) 0.0423(15) 0.0032(11) 0.0079(12) 0.0003(11)
C2B 0.0370(15) 0.0248(13) 0.0239(12) -0.0018(10) -0.0042(10) -0.0026(11)
C3A 0.0327(15) 0.0288(15) 0.059(2) 0.0006(14) -0.0032(13) -0.0060(12)
C3B 0.0495(18) 0.0313(15) 0.0271(13) 0.0039(11) -0.0093(12) -0.0033(13)
O3A 0.0861(19) 0.0434(13) 0.0323(11) -0.0121(10) -0.0250(12) 0.0189(13)
O3B 0.0281(10) 0.0382(11) 0.0266(9) -0.0010(8) -0.0033(7) 0.0062(8)
C4B 0.0420(17) 0.0287(14) 0.0443(17) 0.0052(13) -0.0144(13) 0.0043(13)
C4A 0.0413(17) 0.0331(15) 0.0412(16) -0.0063(13) -0.0157(13) -0.0036(13)
C5B 0.0310(15) 0.0275(14) 0.0482(17) 0.0007(12) -0.0031(12) 0.0049(12)
C5A 0.0435(16) 0.0338(15) 0.0227(12) -0.0010(11) -0.0054(11) 0.0059(12)
C6B 0.0277(13) 0.0253(13) 0.0333(13) 0.0014(11) -0.0012(10) 0.0003(11)
C6A 0.0292(13) 0.0252(13) 0.0213(11) 0.0036(10) -0.0041(9) -0.0002(10)
C7B 0.0325(14) 0.0210(12) 0.0215(11) 0.0015(9) 0.0039(10) 0.0001(10)
C7A 0.0324(14) 0.0216(12) 0.0343(14) -0.0036(10) -0.0097(11) 0.0042(11)
C8B 0.0313(14) 0.0252(13) 0.0283(13) 0.0030(10) 0.0057(10) 0.0000(11)
C8A 0.0276(13) 0.0231(13) 0.0415(15) -0.0011(11) -0.0027(11) 0.0022(11)
C9B 0.0483(17) 0.0280(14) 0.0293(13) -0.0007(11) 0.0158(12) 0.0030(12)
C9A 0.0298(15) 0.0320(16) 0.076(2) -0.0116(16) 0.0048(15) 0.0014(13)
C10A 0.0315(17) 0.0411(19) 0.107(3) -0.030(2) -0.0191(19) 0.0097(15)
C10B 0.0572(19) 0.0319(15) 0.0216(12) -0.0015(11) 0.0081(12) -0.0028(13)
C11B 0.0413(16) 0.0320(14) 0.0228(12) 0.0019(11) -0.0044(11) -0.0019(12)
C11A 0.052(2) 0.0430(19) 0.085(3) -0.0317(19) -0.043(2) 0.0205(16)
C12B 0.0332(14) 0.0249(13) 0.0229(12) 0.0015(10) 0.0016(10) 0.0012(11)
C12A 0.057(2) 0.0291(15) 0.0424(17) -0.0120(13) -0.0238(15) 0.0142(14)
C13A 0.071(2) 0.0235(13) 0.0235(13) 0.0020(10) 0.0112(13) 0.0112(14)
C13B 0.0284(13) 0.0217(12) 0.0255(12) -0.0026(10) 0.0041(10) -0.0011(10)
C14B 0.0371(15) 0.0247(13) 0.0257(12) -0.0050(10) 0.0044(10) -0.0028(11)
C14A 0.075(2) 0.0273(15) 0.0400(17) 0.0080(13) 0.0277(16) 0.0126(15)
C15B 0.0454(17) 0.0377(16) 0.0301(14) -0.0059(12) 0.0134(12) -0.0068(13)
C15A 0.110(4) 0.041(2) 0.061(2) 0.0173(17) 0.055(3) 0.022(2)
C16A 0.166(5) 0.053(2) 0.036(2) 0.0182(18) 0.046(3) 0.044(3)
C16B 0.0357(16) 0.0393(16) 0.0462(17) -0.0091(13) 0.0168(13) -0.0061(13)
C17B 0.0283(14) 0.0377(15) 0.0419(16) -0.0085(13) 0.0031(12) -0.0020(12)
C17A 0.148(5) 0.048(2) 0.0248(16) 0.0033(15) 0.012(2) 0.044(3)
C18A 0.099(3) 0.0338(17) 0.0235(14) -0.0053(12) -0.0025(16) 0.0269(19)
C18B 0.0307(14) 0.0258(13) 0.0291(13) -0.0042(10) 0.0029(10) 0.0013(11)
B1 0.074(3) 0.046(2) 0.0322(18) -0.0038(16) -0.0049(18) 0.006(2)
F1A 0.0572(14) 0.0727(15) 0.0546(13) -0.0036(12) -0.0024(11) 0.0002(13)
F2A 0.0484(18) 0.0742(17) 0.0563(14) 0.0049(13) -0.0097(15) -0.0013(15)
F3A 0.111(2) 0.076(3) 0.0403(12) -0.0006(16) 0.0105(14) -0.029(2)
F4A 0.132(2) 0.0593(15) 0.0467(13) -0.0035(12) -0.0008(17) 0.0106(19)
F1B 0.056(2) 0.0728(18) 0.0578(16) 0.0026(16) -0.0050(18) -0.0016(18)
F2B 0.109(3) 0.076(4) 0.0409(19) -0.001(2) 0.011(2) -0.027(3)
F3B 0.126(3) 0.057(2) 0.042(2) -0.003(2) 0.001(3) 0.007(3)
F4B 0.109(2) 0.0719(18) 0.0552(16) -0.0029(17) -0.0029(17) 0.0047(19)

loop_
_atom_type_symbol
_atom_type_description
_atom_type_scat_dispersion_real
_atom_type_scat_dispersion_imag
_atom_type_scat_source
C C 0.0137 0.0067 'International Tables Vol C Tables 4.2.6.8 and 6.1.1.4'
H H 0.0000 0.0000 'International Tables Vol C Tables 4.2.6.8 and 6.1.1.4'
B B 0.0070 0.0029 'International Tables Vol C Tables 4.2.6.8 and 6.1.1.4'
F F 0.0583 0.0400 'International Tables Vol C Tables 4.2.6.8 and 6.1.1.4'
N N 0.0241 0.0134 'International Tables Vol C Tables 4.2.6.8 and 6.1.1.4'
O O 0.0389 0.0241 'International Tables Vol C Tables 4.2.6.8 and 6.1.1.4'
P P 0.2543 0.3332 'International Tables Vol C Tables 4.2.6.8 and 6.1.1.4'

loop_
_geom_angle_atom_site_label_1
_geom_angle_atom_site_label_2
_geom_angle_atom_site_label_3
_geom_angle
_geom_angle_site_symmetry_1
_geom_angle_site_symmetry_3
C1B P1B C7B 100.17(12) . .
N1 P1B C1B 115.21(12) . .
N1 P1B C7B 119.31(12) . .
N1 P1B C13B 118.40(12) . .
C13B P1B C1B 100.65(12) . .
C13B P1B C7B 99.75(12) . .
C2B C1B P1B 118.4(2) . .
C6B C1B P1B 119.3(2) . .
C6B C1B C2B 121.3(2) . .
C1A P1A C7A 100.08(12) . .
C1A P1A C13A 100.28(13) . .
N1 P1A C1A 116.08(12) . .
N1 P1A C7A 120.00(13) . .
N1 P1A C13A 116.80(13) . .
C7A P1A C13A 100.26(15) . .
C2A C1A P1A 118.9(2) . .
C6A C1A P1A 119.3(2) . .
C6A C1A C2A 121.2(2) . .
C14B O1B C2B 119.26(19) . .
C14A O1A C2A 119.4(2) . .
P1A N1 P1B 136.40(16) . .
C8A O2A C6A 119.3(2) . .
C8B O2B C6B 118.7(2) . .
C1A C2A O1A 120.5(3) . .
C3A C2A C1A 119.5(3) . .
C3A C2A O1A 119.9(3) . .
C1B C2B O1B 121.6(2) . .
C3B C2B C1B 119.0(3) . .
C3B C2B O1B 119.4(2) . .
C2A C3A H3A 121.2 . .
C2A C3A C4A 117.7(3) . .
C4A C3A H3A 121.2 . .
C2B C3B H3B 121.0 . .
C4B C3B C2B 118.0(3) . .
C4B C3B H3B 121.0 . .
C12A O3A C18A 119.1(2) . .
C18B O3B C12B 118.8(2) . .
C3B C4B H4B 118.3 . .
C3B C4B C5B 123.5(3) . .
C5B C4B H4B 118.3 . .
C3A C4A H4A 118.3 . .
C3A C4A C5A 123.4(3) . .
C5A C4A H4A 118.3 . .
C4B C5B H5B 121.2 . .
C6B C5B C4B 117.6(3) . .
C6B C5B H5B 121.2 . .
C4A C5A H5A 121.2 . .
C6A C5A C4A 117.5(3) . .
C6A C5A H5A 121.2 . .
C1B C6B O2B 121.3(2) . .
C1B C6B C5B 119.5(3) . .
C5B C6B O2B 119.1(2) . .
C1A C6A O2A 120.9(2) . .
C5A C6A C1A 119.6(2) . .
C5A C6A O2A 119.6(2) . .
C8B C7B P1B 119.3(2) . .
C8B C7B C12B 121.0(2) . .
C12B C7B P1B 118.98(19) . .
C8A C7A P1A 119.5(2) . .
C8A C7A C12A 121.2(3) . .
C12A C7A P1A 119.1(2) . .
C7B C8B O2B 121.2(2) . .
C9B C8B O2B 119.8(2) . .
C9B C8B C7B 119.0(3) . .
C7A C8A O2A 120.6(2) . .
C9A C8A O2A 119.8(3) . .
C9A C8A C7A 119.6(3) . .
C8B C9B H9B 120.7 . .
C8B C9B C10B 118.7(3) . .
C10B C9B H9B 120.7 . .
C8A C9A H9A 121.3 . .
C8A C9A C10A 117.4(3) . .
C10A C9A H9A 121.3 . .
C9A C10A H10A 118.3 . .
C11A C10A C9A 123.4(3) . .
C11A C10A H10A 118.3 . .
C9B C10B H10B 118.7 . .
C9B C10B C11B 122.7(3) . .
C11B C10B H10B 118.7 . .
C10B C11B H11B 121.0 . .
C12B C11B C10B 118.0(3) . .
C12B C11B H11B 121.0 . .
C10A C11A H11A 120.8 . .
C10A C11A C12A 118.5(3) . .
C12A C11A H11A 120.8 . .
C7B C12B O3B 120.6(2) . .
C11B C12B O3B 120.0(2) . .
C11B C12B C7B 119.4(2) . .
O3A C12A C7A 120.7(3) . .
C11A C12A O3A 120.6(3) . .
C11A C12A C7A 118.7(3) . .
C14A C13A P1A 118.5(2) . .
C14A C13A C18A 122.0(3) . .
C18A C13A P1A 118.8(3) . .
C14B C13B P1B 118.8(2) . .
C18B C13B P1B 119.5(2) . .
C18B C13B C14B 121.4(2) . .
O1B C14B C13B 120.8(2) . .
C15B C14B O1B 120.2(2) . .
C15B C14B C13B 119.0(3) . .
O1A C14A C13A 121.1(3) . .
O1A C14A C15A 120.3(4) . .
C13A C14A C15A 118.6(4) . .
C14B C15B H15B 121.0 . .
C14B C15B C16B 118.0(3) . .
C16B C15B H15B 121.0 . .
C14A C15A H15A 121.2 . .
C16A C15A C14A 117.6(4) . .
C16A C15A H15A 121.2 . .
C15A C16A H16A 118.0 . .
C17A C16A C15A 124.0(4) . .
C17A C16A H16A 118.0 . .
C15B C16B H16B 118.1 . .
C15B C16B C17B 123.8(3) . .
C17B C16B H16B 118.1 . .
C16B C17B H17B 121.3 . .
C18B C17B C16B 117.4(3) . .
C18B C17B H17B 121.3 . .
C16A C17A H17A 121.0 . .
C16A C17A C18A 118.0(4) . .
C18A C17A H17A 121.0 . .
C13A C18A O3A 121.3(3) . .
C17A C18A O3A 120.1(4) . .
C17A C18A C13A 118.6(4) . .
C13B C18B O3B 120.3(2) . .
C17B C18B O3B 120.4(2) . .
C17B C18B C13B 119.3(2) . .
F2A B1 F1A 106.3(3) . .
F3A B1 F1A 107.5(4) . .
F3A B1 F2A 111.3(4) . .
F4A B1 F1A 106.4(4) . .
F4A B1 F2A 111.2(3) . .
F4A B1 F3A 113.6(4) . .
F1B B1 F2B 111.4(9) . .
F1B B1 F3B 104.4(6) . .
F2B B1 F3B 100.0(9) . .
F4B B1 F1B 123.2(7) . .
F4B B1 F2B 111.0(9) . .
F4B B1 F3B 103.7(6) . .

loop_
_geom_bond_atom_site_label_1
_geom_bond_atom_site_label_2
_geom_bond_distance
_geom_bond_site_symmetry_2
P1B C1B 1.733(3) .
P1B N1 1.573(2) .
P1B C7B 1.736(2) .
P1B C13B 1.730(3) .
C1B C2B 1.391(4) .
C1B C6B 1.386(4) .
P1A C1A 1.726(3) .
P1A N1 1.569(2) .
P1A C7A 1.728(3) .
P1A C13A 1.734(3) .
C1A C2A 1.392(4) .
C1A C6A 1.390(4) .
O1B C2B 1.395(3) .
O1B C14B 1.393(3) .
O1A C2A 1.395(3) .
O1A C14A 1.386(4) .
O2A C6A 1.400(3) .
O2A C8A 1.394(3) .
O2B C6B 1.400(3) .
O2B C8B 1.391(3) .
C2A C3A 1.383(4) .
C2B C3B 1.390(4) .
C3A H3A 0.9500 .
C3A C4A 1.388(5) .
C3B H3B 0.9500 .
C3B C4B 1.379(5) .
O3A C12A 1.395(4) .
O3A C18A 1.397(5) .
O3B C12B 1.401(3) .
O3B C18B 1.401(3) .
C4B H4B 0.9500 .
C4B C5B 1.391(4) .
C4A H4A 0.9500 .
C4A C5A 1.398(4) .
C5B H5B 0.9500 .
C5B C6B 1.387(4) .
C5A H5A 0.9500 .
C5A C6A 1.382(4) .
C7B C8B 1.390(4) .
C7B C12B 1.399(4) .
C7A C8A 1.389(4) .
C7A C12A 1.396(4) .
C8B C9B 1.381(4) .
C8A C9A 1.382(4) .
C9B H9B 0.9500 .
C9B C10B 1.388(4) .
C9A H9A 0.9500 .
C9A C10A 1.394(5) .
C10A H10A 0.9500 .
C10A C11A 1.379(6) .
C10B H10B 0.9500 .
C10B C11B 1.391(4) .
C11B H11B 0.9500 .
C11B C12B 1.381(4) .
C11A H11A 0.9500 .
C11A C12A 1.382(5) .
C13A C14A 1.388(5) .
C13A C18A 1.390(5) .
C13B C14B 1.398(4) .
C13B C18B 1.393(4) .
C14B C15B 1.377(4) .
C14A C15A 1.392(4) .
C15B H15B 0.9500 .
C15B C16B 1.381(4) .
C15A H15A 0.9500 .
C15A C16A 1.381(8) .
C16A H16A 0.9500 .
C16A C17A 1.381(8) .
C16B H16B 0.9500 .
C16B C17B 1.400(4) .
C17B H17B 0.9500 .
C17B C18B 1.378(4) .
C17A H17A 0.9500 .
C17A C18A 1.385(5) .
B1 F1A 1.438(5) .
B1 F2A 1.390(5) .
B1 F3A 1.368(6) .
B1 F4A 1.363(5) .
B1 F1B 1.313(9) .
B1 F2B 1.420(10) .
B1 F3B 1.504(8) .
B1 F4B 1.304(8) .

loop_
_geom_torsion_atom_site_label_1
_geom_torsion_atom_site_label_2
_geom_torsion_atom_site_label_3
_geom_torsion_atom_site_label_4
_geom_torsion
_geom_torsion_site_symmetry_1
_geom_torsion_site_symmetry_2
_geom_torsion_site_symmetry_3
_geom_torsion_site_symmetry_4
P1B C1B C2B O1B -2.4(3) . . . .
P1B C1B C2B C3B 180.0(2) . . . .
P1B C1B C6B O2B 2.7(4) . . . .
P1B C1B C6B C5B 179.5(2) . . . .
P1B C7B C8B O2B -3.5(3) . . . .
P1B C7B C8B C9B 177.8(2) . . . .
P1B C7B C12B O3B 2.4(3) . . . .
P1B C7B C12B C11B -178.2(2) . . . .
P1B C13B C14B O1B 6.2(3) . . . .
P1B C13B C14B C15B -174.4(2) . . . .
P1B C13B C18B O3B -6.0(3) . . . .
P1B C13B C18B C17B 174.5(2) . . . .
C1B P1B N1 P1A 153.2(2) . . . .
C1B P1B C7B C8B 33.3(2) . . . .
C1B P1B C7B C12B -137.1(2) . . . .
C1B P1B C13B C14B -35.5(2) . . . .
C1B P1B C13B C18B 138.7(2) . . . .
C1B C2B C3B C4B 4.3(4) . . . .
P1A C1A C2A O1A -4.6(4) . . . .
P1A C1A C2A C3A 177.4(2) . . . .
P1A C1A C6A O2A 2.2(3) . . . .
P1A C1A C6A C5A -178.2(2) . . . .
P1A C7A C8A O2A -6.8(4) . . . .
P1A C7A C8A C9A 174.0(2) . . . .
P1A C7A C12A O3A 6.5(4) . . . .
P1A C7A C12A C11A -173.7(2) . . . .
P1A C13A C14A O1A 4.0(4) . . . .
P1A C13A C14A C15A -176.9(2) . . . .
P1A C13A C18A O3A -2.5(4) . . . .
P1A C13A C18A C17A 177.1(2) . . . .
C1A P1A N1 P1B -133.6(2) . . . .
C1A P1A C7A C8A 35.7(2) . . . .
C1A P1A C7A C12A -138.3(2) . . . .
C1A P1A C13A C14A -34.9(3) . . . .
C1A P1A C13A C18A 136.1(2) . . . .
C1A C2A C3A C4A 4.5(4) . . . .
O1B C2B C3B C4B -173.3(2) . . . .
O1B C14B C15B C16B 175.6(3) . . . .
O1A C2A C3A C4A -173.5(3) . . . .
O1A C14A C15A C16A 174.8(3) . . . .
N1 P1B C1B C2B -95.0(2) . . . .
N1 P1B C1B C6B 96.5(2) . . . .
N1 P1B C7B C8B -93.3(2) . . . .
N1 P1B C7B C12B 96.2(2) . . . .
N1 P1B C13B C14B 90.9(2) . . . .
N1 P1B C13B C18B -94.8(2) . . . .
N1 P1A C1A C2A -91.7(2) . . . .
N1 P1A C1A C6A 97.4(2) . . . .
N1 P1A C7A C8A -92.5(2) . . . .
N1 P1A C7A C12A 93.6(3) . . . .
N1 P1A C13A C14A 91.5(2) . . . .
N1 P1A C13A C18A -97.6(3) . . . .
O2A C8A C9A C10A -175.6(3) . . . .
O2B C8B C9B C10B -174.6(2) . . . .
C2A C1A C6A O2A -168.4(2) . . . .
C2A C1A C6A C5A 11.2(4) . . . .
C2A O1A C14A C13A 36.2(4) . . . .
C2A O1A C14A C15A -142.9(3) . . . .
C2A C3A C4A C5A 3.5(5) . . . .
C2B C1B C6B O2B -165.5(2) . . . .
C2B C1B C6B C5B 11.4(4) . . . .
C2B O1B C14B C13B 34.1(3) . . . .
C2B O1B C14B C15B -145.4(3) . . . .
C2B C3B C4B C5B 3.4(5) . . . .
C3A C4A C5A C6A -4.2(4) . . . .
C3B C4B C5B C6B -3.8(5) . . . .
C4B C5B C6B C1B -3.5(4) . . . .
C4B C5B C6B O2B 173.4(3) . . . .
C4A C5A C6A C1A -3.1(4) . . . .
C4A C5A C6A O2A 176.5(2) . . . .
C6B C1B C2B O1B 165.8(2) . . . .
C6B C1B C2B C3B -11.8(4) . . . .
C6B O2B C8B C7B -35.7(3) . . . .
C6B O2B C8B C9B 143.0(3) . . . .
C6A C1A C2A O1A 166.1(2) . . . .
C6A C1A C2A C3A -11.9(4) . . . .
C6A O2A C8A C7A -33.6(4) . . . .
C6A O2A C8A C9A 145.6(3) . . . .
C7B P1B C1B C2B 135.6(2) . . . .
C7B P1B C1B C6B -32.8(2) . . . .
C7B P1B N1 P1A -87.6(3) . . . .
C7B P1B C13B C14B -137.9(2) . . . .
C7B P1B C13B C18B 36.3(2) . . . .
C7B C8B C9B C10B 4.1(4) . . . .
C7A P1A C1A C2A 137.6(2) . . . .
C7A P1A C1A C6A -33.3(2) . . . .
C7A P1A N1 P1B -13.1(3) . . . .
C7A P1A C13A C14A -137.2(2) . . . .
C7A P1A C13A C18A 33.7(3) . . . .
C7A C8A C9A C10A 3.6(4) . . . .
C8B O2B C6B C1B 36.2(4) . . . .
C8B O2B C6B C5B -140.6(3) . . . .
C8B C7B C12B O3B -167.9(2) . . . .
C8B C7B C12B C11B 11.5(4) . . . .
C8B C9B C10B C11B 4.1(4) . . . .
C8A O2A C6A C1A 36.3(3) . . . .
C8A O2A C6A C5A -143.3(2) . . . .
C8A C7A C12A O3A -167.4(3) . . . .
C8A C7A C12A C11A 12.4(4) . . . .
C8A C9A C10A C11A 4.6(5) . . . .
C9B C10B C11B C12B -4.6(4) . . . .
C9A C10A C11A C12A -4.3(6) . . . .
C10A C11A C12A O3A 175.7(3) . . . .
C10A C11A C12A C7A -4.1(5) . . . .
C10B C11B C12B O3B 176.3(2) . . . .
C10B C11B C12B C7B -3.2(4) . . . .
C12B O3B C18B C13B -35.8(3) . . . .
C12B O3B C18B C17B 143.7(3) . . . .
C12B C7B C8B O2B 166.8(2) . . . .
C12B C7B C8B C9B -12.0(4) . . . .
C12A O3A C18A C13A -36.4(4) . . . .
C12A O3A C18A C17A 144.1(3) . . . .
C12A C7A C8A O2A 167.0(3) . . . .
C12A C7A C8A C9A -12.2(4) . . . .
C13A P1A C1A C2A 35.1(2) . . . .
C13A P1A C1A C6A -135.8(2) . . . .
C13A P1A N1 P1B 108.3(3) . . . .
C13A P1A C7A C8A 138.2(2) . . . .
C13A P1A C7A C12A -35.8(3) . . . .
C13A C14A C15A C16A -4.3(5) . . . .
C13B P1B C1B C2B 33.6(2) . . . .
C13B P1B C1B C6B -134.9(2) . . . .
C13B P1B N1 P1A 34.1(3) . . . .
C13B P1B C7B C8B 136.1(2) . . . .
C13B P1B C7B C12B -34.4(2) . . . .
C13B C14B C15B C16B -3.8(4) . . . .
C14B O1B C2B C1B -36.3(4) . . . .
C14B O1B C2B C3B 141.2(3) . . . .
C14B C13B C18B O3B 168.1(2) . . . .
C14B C13B C18B C17B -11.5(4) . . . .
C14B C15B C16B C17B -3.9(5) . . . .
C14A O1A C2A C1A -35.9(4) . . . .
C14A O1A C2A C3A 142.1(3) . . . .
C14A C13A C18A O3A 168.1(3) . . . .
C14A C13A C18A C17A -12.3(5) . . . .
C14A C15A C16A C17A -3.8(6) . . . .
C15B C16B C17B C18B 4.0(5) . . . .
C15A C16A C17A C18A 4.0(6) . . . .
C16A C17A C18A O3A -176.5(3) . . . .
C16A C17A C18A C13A 4.0(5) . . . .
C16B C17B C18B O3B -175.9(3) . . . .
C16B C17B C18B C13B 3.7(4) . . . .
C18A O3A C12A C7A 34.1(4) . . . .
C18A O3A C12A C11A -145.7(3) . . . .
C18A C13A C14A O1A -166.6(3) . . . .
C18A C13A C14A C15A 12.5(5) . . . .
C18B O3B C12B C7B 37.8(3) . . . .
C18B O3B C12B C11B -141.7(3) . . . .
C18B C13B C14B O1B -167.9(2) . . . .
C18B C13B C14B C15B 11.5(4) . . . .

_cod_database_fobs_code 4517397
